data_7244577
loop_
_publ_author_name
'Gayathri, Parthasarathy'
'Ravi, Sasikala'
'Karthikeyan, Subramanian'
'Pannippara, Mehboobali'
'Al-Sehemi, Abdullah G.'
'Moon, Dohyun'
'Anthony, Savarimuthu Philip'

_publ_section_title
;
 Pyridine Nitrogen Position Controlled Molecular Packing and
 Stimuli-responsive Solid-State Fluorescence Switching: Supramolecular
 Complexation Facilitated Turn-on Fluorescence
;
_journal_name_full CrystEngComm
_journal_paper_doi 10.1039/D1CE01688A
_journal_year 2022
_chemical_formula_moiety 'C22 H15 N2, C7 H7 O3 S'
_chemical_formula_sum 'C29 H22 N2 O3 S'
_chemical_formula_weight 478.54
_space_group_crystal_system triclinic
_space_group_IT_number 2
_space_group_name_Hall '-P 1'
_space_group_name_H-M_alt 'P -1'
_atom_sites_solution_hydrogens geom
_audit_creation_method SHELXL-2018/3
_audit_update_record
;
2021-12-15 deposited with the CCDC.	2022-03-08 downloaded from the CCDC.
;
_cell_angle_alpha 103.81(3)
_cell_angle_beta 92.11(3)
_cell_angle_gamma 95.34(3)
_cell_formula_units_Z 2
_cell_length_a 6.7390(14)
_cell_length_b 11.596(2)
_cell_length_c 15.268(3)
_cell_measurement_reflns_used 37099
_cell_measurement_temperature 220(2)
_cell_measurement_theta_max 33.548
_cell_measurement_theta_min 0.361
_cell_volume 1151.5(4)
_computing_cell_refinement '<i>HKL3000sm</i>(Otwinowski & Minor, 1997)'
_computing_data_collection '<i>PAL BL2D-SMDC Program</i>(Shin et.al, 2016)'
_computing_data_reduction '<i>HKL3000sm</i>(Otwinowski & Minor, 1997)'
_computing_molecular_graphics '<i>DIAMOND 4</i>(Putx&Brandenburg, 2014)'
_computing_publication_material '<i>publCIF</i>(Westrip, 2010)'
_computing_structure_refinement '<i>SHELXL-2018</i>(Sheldrick, 2018)'
_computing_structure_solution '<i>SHELXT-2018</i>(Sheldrick, 2018)'
_diffrn_ambient_temperature 220(2)
_diffrn_measured_fraction_theta_full 0.956
_diffrn_measured_fraction_theta_max 0.946
_diffrn_measurement_device_type 'Rayonix MX225HS CCD area detector'
_diffrn_measurement_method 'omega scan'
_diffrn_radiation_type synchrotron
_diffrn_radiation_wavelength 0.630
_diffrn_reflns_av_R_equivalents 0.0225
_diffrn_reflns_av_unetI/netI 0.0379
_diffrn_reflns_Laue_measured_fraction_full 0.956
_diffrn_reflns_Laue_measured_fraction_max 0.946
_diffrn_reflns_limit_h_max 8
_diffrn_reflns_limit_h_min -8
_diffrn_reflns_limit_k_max 15
_diffrn_reflns_limit_k_min -15
_diffrn_reflns_limit_l_max 20
_diffrn_reflns_limit_l_min -20
_diffrn_reflns_number 10956
_diffrn_reflns_point_group_measured_fraction_full 0.956
_diffrn_reflns_point_group_measured_fraction_max 0.946
_diffrn_reflns_theta_full 22.210
_diffrn_reflns_theta_max 25.000
_diffrn_reflns_theta_min 1.220
_diffrn_source 'PLSII 2D bending magnet'
_exptl_absorpt_coefficient_mu 0.130
_exptl_absorpt_correction_T_max 1.000
_exptl_absorpt_correction_T_min 0.919
_exptl_absorpt_correction_type empirical
_exptl_absorpt_process_details '<i>HKL3000sm Scalepack</i>(Otwinowski et.al,2003)'
_exptl_crystal_colour yellow
_exptl_crystal_density_diffrn 1.380
_exptl_crystal_description plate
_exptl_crystal_F_000 500
_exptl_crystal_size_max 0.039
_exptl_crystal_size_mid 0.012
_exptl_crystal_size_min 0.009
_refine_diff_density_max 0.479
_refine_diff_density_min -0.316
_refine_diff_density_rms 0.057
_refine_ls_extinction_method none
_refine_ls_goodness_of_fit_ref 1.072
_refine_ls_hydrogen_treatment constr
_refine_ls_matrix_type full
_refine_ls_number_parameters 317
_refine_ls_number_reflns 5499
_refine_ls_number_restraints 0
_refine_ls_restrained_S_all 1.072
_refine_ls_R_factor_all 0.0561
_refine_ls_R_factor_gt 0.0447
_refine_ls_shift/su_max 0.000
_refine_ls_shift/su_mean 0.000
_refine_ls_structure_factor_coef Fsqd
_refine_ls_weighting_details 'w=1/[\s^2^(Fo^2^)+(0.0846P)^2^] where P=(Fo^2^+2Fc^2^)/3'
_refine_ls_weighting_scheme calc
_refine_ls_wR_factor_gt 0.1271
_refine_ls_wR_factor_ref 0.1328
_reflns_Friedel_coverage 0.000
_reflns_number_gt 4337
_reflns_number_total 5499
_reflns_threshold_expression 'I > 2\s(I)'
_cod_data_source_file d1ce01688a2.cif
_cod_data_source_block SPA714
_cod_database_code 7244577
_shelx_shelxl_version_number 2018/3
_shelx_space_group_comment
;
The symmetry employed for this shelxl refinement is uniquely defined
by the following loop, which should always be used as a source of
symmetry information in preference to the above space-group names.
They are only intended as comments.
;
_shelx_estimated_absorpt_t_min 0.995
_shelx_estimated_absorpt_t_max 0.999

loop_
_space_group_symop_operation_xyz
'x, y, z'
'-x, -y, -z'

loop_
_atom_site_label
_atom_site_type_symbol
_atom_site_fract_x
_atom_site_fract_y
_atom_site_fract_z
_atom_site_U_iso_or_equiv
_atom_site_adp_type
_atom_site_occupancy
_atom_site_site_symmetry_order
_atom_site_calc_flag
_atom_site_refinement_flags_posn
_atom_site_refinement_flags_adp
_atom_site_refinement_flags_occupancy
_atom_site_disorder_assembly
_atom_site_disorder_group
N1 N 0.2312(2) 0.49086(14) 0.44518(10) 0.0391(3) Uani 1 1 d . . . . .
N2 N 0.67748(19) 0.20706(11) 0.46157(8) 0.0250(3) Uani 1 1 d . . . . .
H2 H 0.763232 0.211730 0.421008 0.030 Uiso 1 1 calc R U . . .
C1 C 0.5536(2) 0.41476(13) 0.25871(10) 0.0260(3) Uani 1 1 d . . . . .
C2 C 0.3757(2) 0.39585(13) 0.20316(10) 0.0275(3) Uani 1 1 d . . . . .
C3 C 0.2172(2) 0.30561(14) 0.20512(11) 0.0316(3) Uani 1 1 d . . . . .
H3 H 0.229967 0.255637 0.244812 0.038 Uiso 1 1 calc R U . . .
C4 C 0.0485(3) 0.29112(16) 0.15038(12) 0.0366(4) Uani 1 1 d . . . . .
H4 H -0.055188 0.232545 0.153810 0.044 Uiso 1 1 calc R U . . .
C5 C 0.0266(3) 0.36288(17) 0.08832(14) 0.0425(4) Uani 1 1 d . . . . .
H5 H -0.090875 0.351408 0.050758 0.051 Uiso 1 1 calc R U . . .
C6 C 0.1733(3) 0.44757(17) 0.08283(13) 0.0404(4) Uani 1 1 d . . . . .
H6 H 0.157526 0.493796 0.040656 0.049 Uiso 1 1 calc R U . . .
C7 C 0.3527(2) 0.46858(14) 0.13995(11) 0.0311(3) Uani 1 1 d . . . . .
C8 C 0.5032(3) 0.55690(15) 0.13500(12) 0.0347(4) Uani 1 1 d . . . . .
H8 H 0.486418 0.603752 0.093338 0.042 Uiso 1 1 calc R U . . .
C9 C 0.6789(2) 0.57769(14) 0.19043(11) 0.0305(3) Uani 1 1 d . . . . .
C10 C 0.8319(3) 0.66994(15) 0.18642(13) 0.0377(4) Uani 1 1 d . . . . .
H10 H 0.815110 0.717853 0.145515 0.045 Uiso 1 1 calc R U . . .
C11 C 1.0007(3) 0.68903(16) 0.24083(14) 0.0417(4) Uani 1 1 d . . . . .
H11 H 1.100024 0.750192 0.237699 0.050 Uiso 1 1 calc R U . . .
C12 C 1.0283(3) 0.61728(16) 0.30248(13) 0.0396(4) Uani 1 1 d . . . . .
H12 H 1.146946 0.630836 0.339429 0.048 Uiso 1 1 calc R U . . .
C13 C 0.8862(2) 0.52911(15) 0.30921(12) 0.0331(3) Uani 1 1 d . . . . .
H13 H 0.907088 0.483394 0.351300 0.040 Uiso 1 1 calc R U . . .
C14 C 0.7056(2) 0.50512(13) 0.25310(10) 0.0282(3) Uani 1 1 d . . . . .
C15 C 0.5883(2) 0.33841(14) 0.32205(10) 0.0283(3) Uani 1 1 d . . . . .
H15 H 0.689220 0.287046 0.309884 0.034 Uiso 1 1 calc R U . . .
C16 C 0.4854(2) 0.33785(13) 0.39541(10) 0.0243(3) Uani 1 1 d . . . . .
C17 C 0.3387(2) 0.42117(14) 0.41959(10) 0.0284(3) Uani 1 1 d . . . . .
C18 C 0.5125(2) 0.26457(13) 0.46129(10) 0.0240(3) Uani 1 1 d . . . . .
C19 C 0.3754(2) 0.25491(15) 0.52535(11) 0.0310(3) Uani 1 1 d . . . . .
H19 H 0.258480 0.293433 0.526438 0.037 Uiso 1 1 calc R U . . .
C20 C 0.4101(3) 0.18864(15) 0.58780(12) 0.0348(4) Uani 1 1 d . . . . .
H20 H 0.316577 0.181687 0.630906 0.042 Uiso 1 1 calc R U . . .
C21 C 0.5832(3) 0.13275(15) 0.58643(11) 0.0326(3) Uani 1 1 d . . . . .
H21 H 0.609587 0.088685 0.629062 0.039 Uiso 1 1 calc R U . . .
C22 C 0.7153(2) 0.14277(14) 0.52182(11) 0.0297(3) Uani 1 1 d . . . . .
H22 H 0.832778 0.104615 0.519585 0.036 Uiso 1 1 calc R U . . .
S1 S 1.03625(5) 0.06176(3) 0.32214(3) 0.02704(12) Uani 1 1 d . . . . .
O1 O 0.98298(17) 0.18496(10) 0.35369(8) 0.0333(3) Uani 1 1 d . . . . .
O2 O 0.98269(17) -0.01018(11) 0.38518(8) 0.0352(3) Uani 1 1 d . . . . .
O3 O 1.24022(16) 0.05868(11) 0.29627(8) 0.0358(3) Uani 1 1 d . . . . .
C23 C 0.8802(2) -0.00100(13) 0.22276(10) 0.0268(3) Uani 1 1 d . . . . .
C24 C 0.6766(2) -0.01907(16) 0.23055(12) 0.0351(4) Uani 1 1 d . . . . .
H24 H 0.623612 0.004937 0.287366 0.042 Uiso 1 1 calc R U . . .
C25 C 0.5501(3) -0.07224(17) 0.15537(13) 0.0396(4) Uani 1 1 d . . . . .
H25 H 0.412161 -0.085429 0.161691 0.048 Uiso 1 1 calc R U . . .
C26 C 0.6263(3) -0.10652(15) 0.06989(12) 0.0356(4) Uani 1 1 d . . . . .
C27 C 0.8299(3) -0.08472(16) 0.06305(12) 0.0366(4) Uani 1 1 d . . . . .
H27 H 0.883198 -0.105723 0.006055 0.044 Uiso 1 1 calc R U . . .
C28 C 0.9569(2) -0.03259(15) 0.13841(11) 0.0321(3) Uani 1 1 d . . . . .
H28 H 1.094797 -0.018708 0.132298 0.038 Uiso 1 1 calc R U . . .
C29 C 0.4887(3) -0.16721(19) -0.01219(15) 0.0498(5) Uani 1 1 d . . . . .
H29A H 0.534328 -0.140791 -0.064406 0.075 Uiso 1 1 calc R U . . .
H29B H 0.354051 -0.146621 -0.001359 0.075 Uiso 1 1 calc R U . . .
H29C H 0.489835 -0.253074 -0.023339 0.075 Uiso 1 1 calc R U . . .

loop_
_atom_site_aniso_label
_atom_site_aniso_U_11
_atom_site_aniso_U_22
_atom_site_aniso_U_33
_atom_site_aniso_U_23
_atom_site_aniso_U_13
_atom_site_aniso_U_12
N1 0.0497(8) 0.0385(8) 0.0321(8) 0.0096(7) -0.0021(6) 0.0196(7)
N2 0.0375(6) 0.0217(6) 0.0191(6) 0.0088(5) 0.0035(5) 0.0097(5)
C1 0.0396(8) 0.0230(7) 0.0200(7) 0.0106(6) 0.0031(5) 0.0123(6)
C2 0.0421(8) 0.0224(7) 0.0216(7) 0.0096(6) 0.0020(6) 0.0110(6)
C3 0.0462(9) 0.0257(8) 0.0263(8) 0.0114(6) 0.0018(6) 0.0075(6)
C4 0.0450(9) 0.0309(9) 0.0347(9) 0.0100(7) -0.0026(7) 0.0045(7)
C5 0.0490(10) 0.0386(10) 0.0409(10) 0.0136(8) -0.0140(8) 0.0062(7)
C6 0.0529(10) 0.0372(10) 0.0371(10) 0.0215(8) -0.0123(8) 0.0081(7)
C7 0.0446(8) 0.0263(8) 0.0267(8) 0.0135(6) -0.0030(6) 0.0094(6)
C8 0.0503(9) 0.0294(8) 0.0315(9) 0.0199(7) -0.0024(7) 0.0097(7)
C9 0.0446(9) 0.0231(7) 0.0292(8) 0.0141(6) 0.0018(6) 0.0109(6)
C10 0.0478(9) 0.0277(8) 0.0448(10) 0.0216(8) 0.0009(7) 0.0083(7)
C11 0.0459(10) 0.0289(9) 0.0537(12) 0.0176(8) 0.0003(8) 0.0026(7)
C12 0.0442(9) 0.0309(9) 0.0451(11) 0.0126(8) -0.0079(7) 0.0063(7)
C13 0.0441(8) 0.0285(8) 0.0303(8) 0.0127(7) -0.0037(6) 0.0100(6)
C14 0.0404(8) 0.0230(7) 0.0251(8) 0.0108(6) 0.0015(6) 0.0115(6)
C15 0.0423(8) 0.0242(7) 0.0234(7) 0.0121(6) 0.0016(6) 0.0119(6)
C16 0.0355(7) 0.0192(7) 0.0198(7) 0.0075(5) -0.0034(5) 0.0062(5)
C17 0.0400(8) 0.0271(8) 0.0205(7) 0.0093(6) -0.0032(6) 0.0086(6)
C18 0.0362(7) 0.0195(7) 0.0176(7) 0.0063(5) -0.0016(5) 0.0063(5)
C19 0.0370(8) 0.0319(8) 0.0286(8) 0.0132(7) 0.0043(6) 0.0104(6)
C20 0.0454(9) 0.0354(9) 0.0289(8) 0.0163(7) 0.0078(7) 0.0075(7)
C21 0.0482(9) 0.0290(8) 0.0257(8) 0.0165(7) 0.0003(6) 0.0061(6)
C22 0.0420(8) 0.0255(8) 0.0261(8) 0.0122(6) 0.0005(6) 0.0109(6)
S1 0.0360(2) 0.0259(2) 0.0242(2) 0.01247(15) 0.00543(14) 0.01057(14)
O1 0.0442(6) 0.0272(6) 0.0325(6) 0.0114(5) 0.0096(5) 0.0104(5)
O2 0.0499(7) 0.0339(6) 0.0288(6) 0.0189(5) 0.0036(5) 0.0100(5)
O3 0.0348(6) 0.0395(7) 0.0362(7) 0.0118(5) 0.0056(5) 0.0111(5)
C23 0.0380(8) 0.0237(7) 0.0238(7) 0.0129(6) 0.0041(6) 0.0105(6)
C24 0.0394(8) 0.0409(10) 0.0288(9) 0.0117(7) 0.0080(6) 0.0133(7)
C25 0.0387(9) 0.0430(10) 0.0402(10) 0.0127(8) 0.0039(7) 0.0126(7)
C26 0.0497(9) 0.0281(8) 0.0326(9) 0.0118(7) -0.0013(7) 0.0127(7)
C27 0.0559(10) 0.0320(9) 0.0260(8) 0.0113(7) 0.0078(7) 0.0120(7)
C28 0.0404(8) 0.0310(8) 0.0300(8) 0.0135(7) 0.0108(6) 0.0113(6)
C29 0.0627(12) 0.0418(11) 0.0421(11) 0.0047(9) -0.0090(9) 0.0109(9)

loop_
_atom_type_symbol
_atom_type_description
_atom_type_scat_dispersion_real
_atom_type_scat_dispersion_imag
_atom_type_scat_source
C C 0.0021 0.0012 'International Tables Vol C Tables 4.2.6.8 and 6.1.1.4'
H H 0.0000 0.0000 'International Tables Vol C Tables 4.2.6.8 and 6.1.1.4'
N N 0.0044 0.0025 'International Tables Vol C Tables 4.2.6.8 and 6.1.1.4'
O O 0.0080 0.0047 'International Tables Vol C Tables 4.2.6.8 and 6.1.1.4'
S S 0.1022 0.0976 'International Tables Vol C Tables 4.2.6.8 and 6.1.1.4'

loop_
_geom_angle_atom_site_label_1
_geom_angle_atom_site_label_2
_geom_angle_atom_site_label_3
_geom_angle
_geom_angle_site_symmetry_1
_geom_angle_site_symmetry_3
_geom_angle_publ_flag
C22 N2 C18 122.92(13) . . ?
C22 N2 H2 118.5 . . ?
C18 N2 H2 118.5 . . ?
C2 C1 C14 120.42(13) . . ?
C2 C1 C15 120.99(13) . . ?
C14 C1 C15 118.57(14) . . ?
C1 C2 C3 123.14(14) . . ?
C1 C2 C7 118.97(14) . . ?
C3 C2 C7 117.88(14) . . ?
C4 C3 C2 120.91(15) . . ?
C4 C3 H3 119.5 . . ?
C2 C3 H3 119.5 . . ?
C3 C4 C5 120.98(16) . . ?
C3 C4 H4 119.5 . . ?
C5 C4 H4 119.5 . . ?
C6 C5 C4 120.27(16) . . ?
C6 C5 H5 119.9 . . ?
C4 C5 H5 119.9 . . ?
C5 C6 C7 121.29(16) . . ?
C5 C6 H6 119.4 . . ?
C7 C6 H6 119.4 . . ?
C8 C7 C6 121.31(15) . . ?
C8 C7 C2 120.05(15) . . ?
C6 C7 C2 118.64(15) . . ?
C7 C8 C9 121.59(14) . . ?
C7 C8 H8 119.2 . . ?
C9 C8 H8 119.2 . . ?
C8 C9 C10 121.52(15) . . ?
C8 C9 C14 119.19(15) . . ?
C10 C9 C14 119.29(15) . . ?
C11 C10 C9 120.70(16) . . ?
C11 C10 H10 119.7 . . ?
C9 C10 H10 119.7 . . ?
C10 C11 C12 120.24(16) . . ?
C10 C11 H11 119.9 . . ?
C12 C11 H11 119.9 . . ?
C13 C12 C11 121.17(16) . . ?
C13 C12 H12 119.4 . . ?
C11 C12 H12 119.4 . . ?
C12 C13 C14 120.77(15) . . ?
C12 C13 H13 119.6 . . ?
C14 C13 H13 119.6 . . ?
C1 C14 C13 122.38(14) . . ?
C1 C14 C9 119.78(14) . . ?
C13 C14 C9 117.83(14) . . ?
C16 C15 C1 124.36(14) . . ?
C16 C15 H15 117.8 . . ?
C1 C15 H15 117.8 . . ?
C15 C16 C17 119.34(14) . . ?
C15 C16 C18 127.15(14) . . ?
C17 C16 C18 113.39(13) . . ?
N1 C17 C16 174.52(17) . . ?
N2 C18 C19 118.00(13) . . ?
N2 C18 C16 119.82(13) . . ?
C19 C18 C16 122.16(13) . . ?
C20 C19 C18 120.23(15) . . ?
C20 C19 H19 119.9 . . ?
C18 C19 H19 119.9 . . ?
C21 C20 C19 119.73(15) . . ?
C21 C20 H20 120.1 . . ?
C19 C20 H20 120.1 . . ?
C22 C21 C20 118.85(15) . . ?
C22 C21 H21 120.6 . . ?
C20 C21 H21 120.6 . . ?
N2 C22 C21 120.25(14) . . ?
N2 C22 H22 119.9 . . ?
C21 C22 H22 119.9 . . ?
O3 S1 O2 114.37(7) . . ?
O3 S1 O1 112.29(7) . . ?
O2 S1 O1 111.67(7) . . ?
O3 S1 C23 107.01(8) . . ?
O2 S1 C23 105.72(7) . . ?
O1 S1 C23 104.99(7) . . ?
C24 C23 C28 119.53(16) . . ?
C24 C23 S1 118.59(12) . . ?
C28 C23 S1 121.89(12) . . ?
C23 C24 C25 120.55(16) . . ?
C23 C24 H24 119.7 . . ?
C25 C24 H24 119.7 . . ?
C24 C25 C26 120.43(16) . . ?
C24 C25 H25 119.8 . . ?
C26 C25 H25 119.8 . . ?
C27 C26 C25 118.17(17) . . ?
C27 C26 C29 121.27(17) . . ?
C25 C26 C29 120.55(17) . . ?
C26 C27 C28 121.43(16) . . ?
C26 C27 H27 119.3 . . ?
C28 C27 H27 119.3 . . ?
C23 C28 C27 119.85(15) . . ?
C23 C28 H28 120.1 . . ?
C27 C28 H28 120.1 . . ?
C26 C29 H29A 109.5 . . ?
C26 C29 H29B 109.5 . . ?
H29A C29 H29B 109.5 . . ?
C26 C29 H29C 109.5 . . ?
H29A C29 H29C 109.5 . . ?
H29B C29 H29C 109.5 . . ?

loop_
_geom_bond_atom_site_label_1
_geom_bond_atom_site_label_2
_geom_bond_distance
_geom_bond_site_symmetry_2
_geom_bond_publ_flag
N1 C17 1.145(2) . ?
N2 C22 1.3463(19) . ?
N2 C18 1.3492(19) . ?
N2 H2 0.8700 . ?
C1 C2 1.412(2) . ?
C1 C14 1.416(2) . ?
C1 C15 1.485(2) . ?
C2 C3 1.430(2) . ?
C2 C7 1.438(2) . ?
C3 C4 1.359(2) . ?
C3 H3 0.9400 . ?
C4 C5 1.415(2) . ?
C4 H4 0.9400 . ?
C5 C6 1.347(3) . ?
C5 H5 0.9400 . ?
C6 C7 1.431(2) . ?
C6 H6 0.9400 . ?
C7 C8 1.390(2) . ?
C8 C9 1.397(2) . ?
C8 H8 0.9400 . ?
C9 C10 1.429(2) . ?
C9 C14 1.434(2) . ?
C10 C11 1.352(3) . ?
C10 H10 0.9400 . ?
C11 C12 1.415(2) . ?
C11 H11 0.9400 . ?
C12 C13 1.359(2) . ?
C12 H12 0.9400 . ?
C13 C14 1.428(2) . ?
C13 H13 0.9400 . ?
C15 C16 1.340(2) . ?
C15 H15 0.9400 . ?
C16 C17 1.443(2) . ?
C16 C18 1.4800(19) . ?
C18 C19 1.387(2) . ?
C19 C20 1.386(2) . ?
C19 H19 0.9400 . ?
C20 C21 1.384(2) . ?
C20 H20 0.9400 . ?
C21 C22 1.371(2) . ?
C21 H21 0.9400 . ?
C22 H22 0.9400 . ?
S1 O3 1.4454(12) . ?
S1 O2 1.4510(12) . ?
S1 O1 1.4772(12) . ?
S1 C23 1.7750(18) . ?
C23 C24 1.382(2) . ?
C23 C28 1.385(2) . ?
C24 C25 1.385(3) . ?
C24 H24 0.9400 . ?
C25 C26 1.402(3) . ?
C25 H25 0.9400 . ?
C26 C27 1.384(3) . ?
C26 C29 1.516(3) . ?
C27 C28 1.386(3) . ?
C27 H27 0.9400 . ?
C28 H28 0.9400 . ?
C29 H29A 0.9700 . ?
C29 H29B 0.9700 . ?
C29 H29C 0.9700 . ?

loop_
_geom_hbond_atom_site_label_D
_geom_hbond_atom_site_label_H
_geom_hbond_atom_site_label_A
_geom_hbond_distance_DH
_geom_hbond_distance_HA
_geom_hbond_distance_DA
_geom_hbond_angle_DHA
_geom_hbond_site_symmetry_A
_geom_hbond_publ_flag
N2 H2 O1 0.87 1.84 2.6766(18) 160.2 . yes

loop_
_geom_torsion_atom_site_label_1
_geom_torsion_atom_site_label_2
_geom_torsion_atom_site_label_3
_geom_torsion_atom_site_label_4
_geom_torsion
_geom_torsion_site_symmetry_1
_geom_torsion_site_symmetry_2
_geom_torsion_site_symmetry_3
_geom_torsion_site_symmetry_4
_geom_torsion_publ_flag
C14 C1 C2 C3 179.55(15) . . . . ?
C15 C1 C2 C3 1.4(2) . . . . ?
C14 C1 C2 C7 0.9(2) . . . . ?
C15 C1 C2 C7 -177.21(14) . . . . ?
C1 C2 C3 C4 179.84(16) . . . . ?
C7 C2 C3 C4 -1.5(2) . . . . ?
C2 C3 C4 C5 1.5(3) . . . . ?
C3 C4 C5 C6 -0.3(3) . . . . ?
C4 C5 C6 C7 -0.9(3) . . . . ?
C5 C6 C7 C8 -179.28(19) . . . . ?
C5 C6 C7 C2 0.9(3) . . . . ?
C1 C2 C7 C8 -0.8(2) . . . . ?
C3 C2 C7 C8 -179.52(15) . . . . ?
C1 C2 C7 C6 178.99(16) . . . . ?
C3 C2 C7 C6 0.3(2) . . . . ?
C6 C7 C8 C9 -179.87(17) . . . . ?
C2 C7 C8 C9 -0.1(3) . . . . ?
C7 C8 C9 C10 -178.84(16) . . . . ?
C7 C8 C9 C14 0.8(3) . . . . ?
C8 C9 C10 C11 179.77(18) . . . . ?
C14 C9 C10 C11 0.1(3) . . . . ?
C9 C10 C11 C12 0.2(3) . . . . ?
C10 C11 C12 C13 -0.8(3) . . . . ?
C11 C12 C13 C14 0.9(3) . . . . ?
C2 C1 C14 C13 178.67(15) . . . . ?
C15 C1 C14 C13 -3.2(2) . . . . ?
C2 C1 C14 C9 -0.2(2) . . . . ?
C15 C1 C14 C9 178.01(14) . . . . ?
C12 C13 C14 C1 -179.45(16) . . . . ?
C12 C13 C14 C9 -0.6(2) . . . . ?
C8 C9 C14 C1 -0.7(2) . . . . ?
C10 C9 C14 C1 178.97(15) . . . . ?
C8 C9 C14 C13 -179.61(16) . . . . ?
C10 C9 C14 C13 0.1(2) . . . . ?
C2 C1 C15 C16 -67.9(2) . . . . ?
C14 C1 C15 C16 113.92(18) . . . . ?
C1 C15 C16 C17 -4.1(2) . . . . ?
C1 C15 C16 C18 -179.82(14) . . . . ?
C22 N2 C18 C19 -1.0(2) . . . . ?
C22 N2 C18 C16 177.34(14) . . . . ?
C15 C16 C18 N2 13.6(2) . . . . ?
C17 C16 C18 N2 -162.26(13) . . . . ?
C15 C16 C18 C19 -168.10(16) . . . . ?
C17 C16 C18 C19 16.0(2) . . . . ?
N2 C18 C19 C20 0.6(2) . . . . ?
C16 C18 C19 C20 -177.74(14) . . . . ?
C18 C19 C20 C21 0.5(2) . . . . ?
C19 C20 C21 C22 -1.1(3) . . . . ?
C18 N2 C22 C21 0.4(2) . . . . ?
C20 C21 C22 N2 0.7(2) . . . . ?
O3 S1 C23 C24 173.91(12) . . . . ?
O2 S1 C23 C24 51.60(14) . . . . ?
O1 S1 C23 C24 -66.59(14) . . . . ?
O3 S1 C23 C28 -5.75(15) . . . . ?
O2 S1 C23 C28 -128.06(13) . . . . ?
O1 S1 C23 C28 113.75(14) . . . . ?
C28 C23 C24 C25 2.3(3) . . . . ?
S1 C23 C24 C25 -177.36(13) . . . . ?
C23 C24 C25 C26 -1.2(3) . . . . ?
C24 C25 C26 C27 -0.6(3) . . . . ?
C24 C25 C26 C29 178.64(16) . . . . ?
C25 C26 C27 C28 1.2(3) . . . . ?
C29 C26 C27 C28 -177.97(16) . . . . ?
C24 C23 C28 C27 -1.6(2) . . . . ?
S1 C23 C28 C27 178.01(12) . . . . ?
C26 C27 C28 C23 -0.1(3) . . . . ?
